data_4312926
loop_
_publ_author_name
'Intyaj Pasha'
'Amitava Choudhury'
'C. N. R. Rao'

_publ_section_title
;
 Organically Templated Vanadyl Selenites with Layered Structures
;
_journal_name_full 'Inorganic Chemistry'
_journal_page_first 409
_journal_page_last 415
_journal_paper_doi 10.1021/ic020479r
_journal_volume 42
_journal_year 2003
_chemical_formula_sum 'C2 H10 N2 O15.25 Se3 V3'
_chemical_formula_weight 695.82
_chemical_name_systematic
;
   ?
;
_space_group_IT_number 2
_symmetry_cell_setting triclinic
_symmetry_space_group_name_Hall '-P 1'
_symmetry_space_group_name_H-M 'P -1'
_atom_sites_solution_hydrogens geom
_atom_sites_solution_primary direct
_atom_sites_solution_secondary difmap
_audit_creation_method SHELXL
_cell_angle_alpha 101.238(2)
_cell_angle_beta 96.503(2)
_cell_angle_gamma 104.332(2)
_cell_formula_units_Z 2
_cell_length_a 6.3406(2)
_cell_length_b 10.2085(3)
_cell_length_c 13.25510(10)
_cell_measurement_reflns_used 1951
_cell_measurement_temperature 293(2)
_cell_measurement_theta_max 23.00
_cell_measurement_theta_min 2.00
_cell_volume 803.48(4)
_computing_cell_refinement SAINT(Siemens,1996)
_computing_data_collection SMART(Siemens,1996)
_computing_data_reduction SAINT
_computing_molecular_graphics 'SHELXTL v5.0'
_computing_publication_material 'SHELXTL v5.0'
_computing_structure_refinement 'SHELXL-93 (Sheldrick, 1993)'
_computing_structure_solution 'SHELXS-86 (Sheldrick, 1990)'
_diffrn_ambient_temperature 293(2)
_diffrn_measurement_device 'Siemens CCD-diffractometer'
_diffrn_measurement_method \W
_diffrn_radiation_monochromator graphite
_diffrn_radiation_source 'fine-focus sealed tube'
_diffrn_radiation_type MoK\a
_diffrn_radiation_wavelength 0.71073
_diffrn_reflns_av_R_equivalents 0.0500
_diffrn_reflns_av_sigmaI/netI 0.1064
_diffrn_reflns_limit_h_max 5
_diffrn_reflns_limit_h_min -7
_diffrn_reflns_limit_k_max 11
_diffrn_reflns_limit_k_min -11
_diffrn_reflns_limit_l_max 14
_diffrn_reflns_limit_l_min -14
_diffrn_reflns_number 3405
_diffrn_reflns_theta_max 23.29
_diffrn_reflns_theta_min 1.59
_exptl_absorpt_coefficient_mu 8.586
_exptl_absorpt_correction_T_max 1.000000
_exptl_absorpt_correction_T_min 0.539837
_exptl_absorpt_correction_type SADABS
_exptl_crystal_colour Green
_exptl_crystal_density_diffrn 2.876
_exptl_crystal_description Platelike
_exptl_crystal_F_000 658
_exptl_crystal_size_max 0.24
_exptl_crystal_size_mid 0.24
_exptl_crystal_size_min 0.08
_refine_diff_density_max 1.042
_refine_diff_density_min -1.445
_refine_diff_density_rms 0.259
_refine_ls_extinction_method none
_refine_ls_goodness_of_fit_all 0.984
_refine_ls_goodness_of_fit_obs 1.093
_refine_ls_matrix_type full
_refine_ls_number_parameters 236
_refine_ls_number_reflns 2288
_refine_ls_number_restraints 0
_refine_ls_restrained_S_all 0.984
_refine_ls_restrained_S_obs 1.093
_refine_ls_R_factor_all 0.0814
_refine_ls_R_factor_obs 0.0532
_refine_ls_shift/esd_max 0.000
_refine_ls_shift/esd_mean 0.000
_refine_ls_structure_factor_coef Fsqd
_refine_ls_weighting_details 'w=1/[\s^2^(Fo^2^)+(0.0484P)^2^+0.0000P] where P=(Fo^2^+2Fc^2^)/3'
_refine_ls_weighting_scheme calc
_refine_ls_wR_factor_all 0.1288
_refine_ls_wR_factor_obs 0.1171
_reflns_number_observed 1606
_reflns_number_total 2288
_reflns_observed_criterion >2sigma(I)
_cod_data_source_file ic020479r_2.cif
_cod_data_source_block try
_cod_depositor_comments
;
The following automatic conversions were performed:

'_symmetry_cell_setting' value 'Triclinic' changed to 'triclinic'
according to the built-in table from CIF Core dictionary named
'cif_core.dic' version 2.4.1 from 2010-06-29.

Automatic conversion script
Id: cif_fix_values 1646 2011-03-28 12:23:43Z adriana 

The following automatic conversions were performed:

'_refine_ls_weighting_scheme' value 'calc
w=1/[\s^2^(Fo^2^)+(0.0484P)^2^+0.0000P] where P=(Fo^2^+2Fc^2^)/3' was
changed to 'calc'. New tag '_refine_ls_weighting_details' was
created. The value of the new tag was set to
'w=1/[\s^2^(Fo^2^)+(0.0484P)^2^+0.0000P] where P=(Fo^2^+2Fc^2^)/3'.

Automatic conversion script
Id: cif_fix_values 3143 2015-03-26 13:38:13Z robertas 
;
_cod_original_cell_volume 803.47(4)
_cod_database_code 4312926

loop_
_symmetry_equiv_pos_as_xyz
'x, y, z'
'-x, -y, -z'

loop_
_atom_site_aniso_label
_atom_site_aniso_U_11
_atom_site_aniso_U_22
_atom_site_aniso_U_33
_atom_site_aniso_U_23
_atom_site_aniso_U_13
_atom_site_aniso_U_12
Se1 0.0136(7) 0.0238(8) 0.0130(7) 0.0070(5) 0.0041(5) 0.0060(5)
Se2 0.0123(7) 0.0226(8) 0.0147(7) 0.0053(5) 0.0030(5) 0.0036(5)
Se3 0.0118(7) 0.0226(8) 0.0147(7) 0.0052(5) 0.0027(5) 0.0046(5)
V1 0.0143(11) 0.0189(12) 0.0121(11) 0.0053(9) 0.0023(8) 0.0041(9)
V2 0.0160(12) 0.0194(12) 0.0102(11) 0.0033(9) 0.0028(8) 0.0036(9)
V3 0.0109(11) 0.0234(13) 0.0115(11) 0.0048(9) 0.0043(8) 0.0048(9)
O1 0.017(5) 0.029(5) 0.021(5) 0.004(4) 0.003(4) 0.011(4)
O2 0.014(5) 0.025(5) 0.018(4) 0.011(4) 0.002(4) 0.003(4)
O3 0.017(5) 0.029(5) 0.013(4) 0.003(4) 0.002(3) 0.013(4)
O4 0.010(4) 0.044(6) 0.015(4) 0.011(4) 0.000(3) 0.012(4)
O5 0.008(4) 0.031(5) 0.016(4) 0.000(4) 0.002(3) -0.001(4)
O6 0.028(5) 0.033(5) 0.013(4) 0.011(4) 0.004(4) 0.013(4)
O7 0.007(4) 0.037(6) 0.020(4) 0.006(4) 0.001(3) 0.008(4)
O8 0.004(4) 0.030(5) 0.014(4) 0.008(4) 0.002(3) 0.009(3)
O9 0.018(5) 0.020(5) 0.017(4) 0.004(4) 0.006(4) 0.009(4)
O10 0.022(5) 0.012(5) 0.022(5) 0.000(4) 0.005(4) 0.002(4)
O11 0.006(4) 0.026(5) 0.009(4) 0.000(3) -0.002(3) 0.000(3)
O12 0.011(4) 0.031(5) 0.013(4) 0.007(4) 0.004(3) 0.007(4)
O13 0.024(5) 0.023(5) 0.027(5) 0.009(4) 0.011(4) 0.015(4)
O14 0.024(5) 0.029(5) 0.028(5) 0.013(4) 0.009(4) 0.011(4)
O100 0.075(8) 0.034(6) 0.033(6) 0.000(5) 0.008(5) 0.007(5)
O200 0.098(41) 0.059(35) 0.110(43) 0.021(30) 0.066(33) 0.035(30)
N1 0.028(7) 0.026(7) 0.052(8) 0.003(6) 0.015(6) 0.014(5)
C1 0.026(8) 0.035(9) 0.032(8) 0.003(7) 0.004(6) 0.016(7)
C2 0.024(8) 0.023(8) 0.042(8) 0.005(7) 0.006(6) 0.006(6)
N2 0.016(6) 0.036(7) 0.026(6) 0.003(5) 0.007(5) 0.006(5)

loop_
_atom_site_label
_atom_site_type_symbol
_atom_site_fract_x
_atom_site_fract_y
_atom_site_fract_z
_atom_site_U_iso_or_equiv
_atom_site_thermal_displace_type
_atom_site_occupancy
_atom_site_calc_flag
_atom_site_refinement_flags
_atom_site_disorder_group
Se1 Se 0.3465(2) 0.61651(12) 0.56282(8) 0.0161(3) Uani 1 d . .
Se2 Se 0.9080(2) 0.63683(12) 0.94704(9) 0.0166(3) Uani 1 d . .
Se3 Se -0.0243(2) 0.37237(12) 0.71380(9) 0.0162(3) Uani 1 d . .
V1 V 0.4243(3) 0.6252(2) 0.82022(15) 0.0149(5) Uani 1 d . .
V2 V 0.4900(3) 0.3552(2) 0.90832(14) 0.0154(5) Uani 1 d . .
V3 V 0.4212(3) 0.3241(2) 0.63772(14) 0.0150(5) Uani 1 d . .
O1 O 0.3156(12) 0.7737(8) 0.6102(6) 0.022(2) Uani 1 d . .
O2 O 0.5848(12) 0.6605(8) 0.5104(6) 0.018(2) Uani 1 d . .
O3 O 0.4793(12) 0.5821(8) 0.6743(5) 0.019(2) Uani 1 d . .
O4 O 0.8042(12) 0.4611(8) 0.9182(6) 0.022(2) Uani 1 d . .
O5 O 0.8105(11) 0.6950(8) 1.0569(6) 0.020(2) Uani 1 d . .
O6 O 0.7531(13) 0.6796(8) 0.8502(6) 0.023(2) Uani 1 d . .
O7 O -0.2544(11) 0.3910(8) 0.6482(6) 0.021(2) Uani 1 d . .
O8 O 0.1092(11) 0.3346(8) 0.6130(5) 0.015(2) Uani 1 d . .
O9 O 0.1062(12) 0.5448(8) 0.7627(5) 0.017(2) Uani 1 d . .
O10 O 0.4017(12) 0.7800(7) 0.8423(6) 0.020(2) Uani 1 d . .
O11 O 0.5717(11) 0.4212(8) 1.0597(5) 0.016(2) Uani 1 d . .
O12 O 0.4208(11) 0.3873(8) 0.7836(6) 0.018(2) Uani 1 d . .
O13 O 0.5263(12) 0.2034(8) 0.8823(6) 0.022(2) Uani 1 d . .
O14 O 0.3918(13) 0.1623(8) 0.6318(6) 0.025(2) Uani 1 d . .
O100 O 0.2009(17) -0.0584(10) 0.4556(7) 0.050(3) Uani 1 d . .
O200 O -0.2464(81) 0.0188(47) 0.0182(39) 0.082(16) Uani 0.25 d P .
N1 N -0.3450(16) 0.9995(11) 0.7241(8) 0.034(3) Uani 1 d . .
H1 H -0.4356(16) 1.0329(11) 0.7618(8) 0.052 Uiso 1 calc R .
H2 H -0.4158(16) 0.9147(11) 0.6860(8) 0.052 Uiso 1 calc R .
H3 H -0.2999(16) 1.0550(11) 0.6820(8) 0.052 Uiso 1 calc R .
C1 C -0.1523(20) 0.9929(14) 0.7942(10) 0.030(3) Uani 1 d . .
H4 H -0.2043(20) 0.9344(14) 0.8409(10) 0.036 Uiso 1 calc R .
H5 H -0.0795(20) 1.0855(14) 0.8366(10) 0.036 Uiso 1 calc R .
C2 C 0.0148(20) 0.9380(13) 0.7403(10) 0.030(3) Uani 1 d . .
H6 H 0.0597(20) 0.9926(13) 0.6902(10) 0.036 Uiso 1 calc R .
H7 H 0.1443(20) 0.9510(13) 0.7917(10) 0.036 Uiso 1 calc R .
N2 N -0.0643(15) 0.7886(10) 0.6849(7) 0.027(3) Uani 1 d . .
H8 H 0.0431(15) 0.7638(10) 0.6551(7) 0.040 Uiso 1 calc R .
H9 H -0.1809(15) 0.7757(10) 0.6362(7) 0.040 Uiso 1 calc R .
H10 H -0.1024(15) 0.7371(10) 0.7304(7) 0.040 Uiso 1 calc R .

loop_
_atom_type_symbol
_atom_type_description
_atom_type_scat_dispersion_real
_atom_type_scat_dispersion_imag
_atom_type_scat_source
C C 0.0033 0.0016 'International Tables Vol C Tables 4.2.6.8 and 6.1.1.4'
H H 0.0000 0.0000 'International Tables Vol C Tables 4.2.6.8 and 6.1.1.4'
N N 0.0061 0.0033 'International Tables Vol C Tables 4.2.6.8 and 6.1.1.4'
O O 0.0106 0.0060 'International Tables Vol C Tables 4.2.6.8 and 6.1.1.4'
V V 0.3005 0.5294 'International Tables Vol C Tables 4.2.6.8 and 6.1.1.4'
Se Se -0.0929 2.2259 'International Tables Vol C Tables 4.2.6.8 and 6.1.1.4'

loop_
_geom_angle_atom_site_label_1
_geom_angle_atom_site_label_2
_geom_angle_atom_site_label_3
_geom_angle
_geom_angle_site_symmetry_1
_geom_angle_site_symmetry_3
_geom_angle_publ_flag
O1 Se1 O2 101.0(4) . . ?
O1 Se1 O3 101.8(4) . . ?
O2 Se1 O3 94.5(3) . . ?
O4 Se2 O5 105.2(4) . . ?
O4 Se2 O6 101.2(4) . . ?
O5 Se2 O6 103.7(4) . . ?
O7 Se3 O8 99.7(3) . . ?
O7 Se3 O9 97.5(4) . . ?
O8 Se3 O9 101.3(4) . . ?
O10 V1 O11 105.7(4) . 2_667 ?
O10 V1 O9 92.5(4) . . ?
O11 V1 O9 99.3(3) 2_667 . ?
O10 V1 O3 106.2(4) . . ?
O11 V1 O3 147.1(3) 2_667 . ?
O9 V1 O3 87.1(3) . . ?
O10 V1 O6 95.8(4) . . ?
O11 V1 O6 87.5(3) 2_667 . ?
O9 V1 O6 167.6(3) . . ?
O3 V1 O6 81.6(3) . . ?
O10 V1 O12 174.6(3) . . ?
O11 V1 O12 74.6(3) 2_667 . ?
O9 V1 O12 82.2(3) . . ?
O3 V1 O12 74.5(3) . . ?
O6 V1 O12 89.7(3) . . ?
O13 V2 O12 103.8(4) . . ?
O13 V2 O11 105.6(4) . . ?
O12 V2 O11 150.1(4) . . ?
O13 V2 O5 98.9(4) . 2_667 ?
O12 V2 O5 98.6(3) . 2_667 ?
O11 V2 O5 82.2(3) . 2_667 ?
O13 V2 O4 96.7(4) . . ?
O12 V2 O4 91.0(3) . . ?
O11 V2 O4 80.4(3) . . ?
O5 V2 O4 159.2(3) 2_667 . ?
O13 V2 O11 177.8(3) . 2_667 ?
O12 V2 O11 74.1(3) . 2_667 ?
O11 V2 O11 76.6(3) . 2_667 ?
O5 V2 O11 80.9(3) 2_667 2_667 ?
O4 V2 O11 84.1(3) . 2_667 ?
O14 V3 O12 99.7(4) . . ?
O14 V3 O7 100.4(4) . 1_655 ?
O12 V3 O7 95.3(3) . 1_655 ?
O14 V3 O2 104.1(4) . 2_666 ?
O12 V3 O2 155.9(3) . 2_666 ?
O7 V3 O2 84.2(3) 1_655 2_666 ?
O14 V3 O8 102.9(4) . . ?
O12 V3 O8 87.1(3) . . ?
O7 V3 O8 155.8(3) 1_655 . ?
O2 V3 O8 83.9(3) 2_666 . ?
Se1 O2 V3 122.4(4) . 2_666 ?
Se1 O3 V1 128.3(4) . . ?
Se2 O4 V2 126.6(4) . . ?
Se2 O5 V2 130.4(4) . 2_667 ?
Se2 O6 V1 124.9(4) . . ?
Se3 O7 V3 138.7(5) . 1_455 ?
Se3 O8 V3 121.2(4) . . ?
Se3 O9 V1 125.8(4) . . ?
V1 O11 V2 145.8(5) 2_667 . ?
V1 O11 V2 105.1(3) 2_667 2_667 ?
V2 O11 V2 103.4(3) . 2_667 ?
V2 O12 V3 143.5(4) . . ?
V2 O12 V1 104.1(3) . . ?
V3 O12 V1 109.6(3) . . ?
C1 N1 H1 109.5(6) . . ?
C1 N1 H2 109.5(6) . . ?
H1 N1 H2 109.5 . . ?
C1 N1 H3 109.5(7) . . ?
H1 N1 H3 109.5 . . ?
H2 N1 H3 109.5 . . ?
N1 C1 C2 115.0(10) . . ?
N1 C1 H4 108.5(7) . . ?
C2 C1 H4 108.5(7) . . ?
N1 C1 H5 108.5(6) . . ?
C2 C1 H5 108.5(7) . . ?
H4 C1 H5 107.5 . . ?
N2 C2 C1 114.6(10) . . ?
N2 C2 H6 108.6(6) . . ?
C1 C2 H6 108.6(7) . . ?
N2 C2 H7 108.6(6) . . ?
C1 C2 H7 108.6(7) . . ?
H6 C2 H7 107.6 . . ?
C2 N2 H8 109.5(6) . . ?
C2 N2 H9 109.5(6) . . ?
H8 N2 H9 109.5 . . ?
C2 N2 H10 109.5(6) . . ?
H8 N2 H10 109.5 . . ?
H9 N2 H10 109.5 . . ?

loop_
_geom_bond_atom_site_label_1
_geom_bond_atom_site_label_2
_geom_bond_distance
_geom_bond_site_symmetry_2
_geom_bond_publ_flag
Se1 O1 1.673(7) . ?
Se1 O2 1.730(7) . ?
Se1 O3 1.756(7) . ?
Se2 O4 1.700(8) . ?
Se2 O5 1.704(7) . ?
Se2 O6 1.717(7) . ?
Se3 O7 1.684(7) . ?
Se3 O8 1.693(7) . ?
Se3 O9 1.707(7) . ?
V1 O10 1.596(7) . ?
V1 O11 1.746(7) 2_667 ?
V1 O9 1.977(7) . ?
V1 O3 1.988(7) . ?
V1 O6 1.991(8) . ?
V1 O12 2.376(8) . ?
V2 O13 1.599(7) . ?
V2 O12 1.775(7) . ?
V2 O11 1.953(7) . ?
V2 O5 1.978(8) 2_667 ?
V2 O4 1.993(8) . ?
V2 O11 2.376(8) 2_667 ?
V3 O14 1.601(8) . ?
V3 O12 1.916(7) . ?
V3 O7 1.980(7) 1_655 ?
V3 O2 1.996(7) 2_666 ?
V3 O8 2.001(7) . ?
O2 V3 1.996(7) 2_666 ?
O5 V2 1.979(7) 2_667 ?
O7 V3 1.980(7) 1_455 ?
O11 V1 1.746(7) 2_667 ?
O11 V2 2.376(8) 2_667 ?
N1 C1 1.473(14) . ?
N1 H1 0.89 . ?
N1 H2 0.89 . ?
N1 H3 0.89 . ?
C1 C2 1.50(2) . ?
C1 H4 0.97 . ?
C1 H5 0.97 . ?
C2 N2 1.489(14) . ?
C2 H6 0.97 . ?
C2 H7 0.97 . ?
N2 H8 0.89 . ?
N2 H9 0.89 . ?
N2 H10 0.89 . ?
